data_7005396
loop_
_publ_author_name
'Halime, Zakaria'
'Lachkar, Mohammed'
'Toupet, Lo\"ic'
'Coutsolelos, Athanassios G.'
'Boitrel, Bernard'

_publ_section_title
;
 Coordination and structural studies of crowned-porphyrins.
;
_journal_issue 33
_journal_name_full 'Dalton transactions (Cambridge, England : 2003)'
_journal_page_first 3684
_journal_page_last 3689
_journal_paper_doi 10.1039/b701889d
_journal_year 2007
_chemical_formula_sum 'C64 H64 Cl6 N8 O11 Pb'
_chemical_formula_weight 1541.12
_chemical_name_systematic
;
 ?
;
_space_group_IT_number 14
_symmetry_cell_setting monoclinic
_symmetry_space_group_name_Hall '-P 2yn'
_symmetry_space_group_name_H-M 'P 1 21/n 1'
_atom_sites_solution_hydrogens geom
_atom_sites_solution_primary direct
_atom_sites_solution_secondary difmap
_audit_creation_method SHELXL-97
_cell_angle_alpha 90.00
_cell_angle_beta 101.284(2)
_cell_angle_gamma 90.00
_cell_formula_units_Z 4
_cell_length_a 17.2553(4)
_cell_length_b 20.8685(5)
_cell_length_c 18.5943(5)
_cell_measurement_temperature 120(1)
_cell_volume 6566.2(3)
_computing_cell_refinement 'CrysAlis RED, Oxford Diffraction Ltd.,Version 1.171.26'
_computing_data_collection 'CrysAlis CCD, Oxford Diffraction Ltd.,Version 1.171.26'
_computing_data_reduction 'CrysAlis RED, Oxford Diffraction Ltd.,Version 1.171.26'
_computing_molecular_graphics 'PLATON_(Spek, 1998)'
_computing_publication_material 'SHELXL-97 (Sheldrick, 1997)'
_computing_structure_refinement 'SHELXL-97 (Sheldrick, 1997)'
_computing_structure_solution 'SIR-97_(Altomare & al., 1998)'
_diffrn_ambient_temperature 293(2)
_diffrn_detector_area_resol_mean 19.64
_diffrn_measured_fraction_theta_full 0.889
_diffrn_measured_fraction_theta_max 0.889
_diffrn_measurement_device_type 'CCD Saphire 3 Xcalibur'
_diffrn_measurement_method 'omega scan'
_diffrn_radiation_monochromator graphite
_diffrn_radiation_source 'fine-focus sealed tube'
_diffrn_radiation_type MoK\a
_diffrn_radiation_wavelength 0.71069
_diffrn_reflns_av_R_equivalents 0.0545
_diffrn_reflns_av_sigmaI/netI 0.1124
_diffrn_reflns_limit_h_max 25
_diffrn_reflns_limit_h_min -22
_diffrn_reflns_limit_k_max 27
_diffrn_reflns_limit_k_min -31
_diffrn_reflns_limit_l_max 26
_diffrn_reflns_limit_l_min -25
_diffrn_reflns_number 60218
_diffrn_reflns_theta_full 32.22
_diffrn_reflns_theta_max 32.22
_diffrn_reflns_theta_min 2.91
_exptl_absorpt_coefficient_mu 2.879
_exptl_absorpt_correction_T_max 0.852
_exptl_absorpt_correction_T_min 0.527
_exptl_absorpt_correction_type analytical
_exptl_crystal_colour green
_exptl_crystal_density_diffrn 1.559
_exptl_crystal_density_method 'not measured'
_exptl_crystal_description prism
_exptl_crystal_F_000 3104
_exptl_crystal_size_max 0.25
_exptl_crystal_size_mid 0.15
_exptl_crystal_size_min 0.08
_refine_diff_density_max 2.699
_refine_diff_density_min -1.982
_refine_diff_density_rms 0.165
_refine_ls_extinction_method none
_refine_ls_goodness_of_fit_ref 0.995
_refine_ls_hydrogen_treatment constr
_refine_ls_matrix_type full
_refine_ls_number_parameters 820
_refine_ls_number_reflns 20640
_refine_ls_number_restraints 0
_refine_ls_restrained_S_all 0.995
_refine_ls_R_factor_all 0.0917
_refine_ls_R_factor_gt 0.0484
_refine_ls_shift/su_max 2.925
_refine_ls_shift/su_mean 0.038
_refine_ls_structure_factor_coef Fsqd
_refine_ls_weighting_details 'calc w=1/[\s^2^(Fo^2^)+(0.0743P)^2^+0.0000P] where P=(Fo^2^+2Fc^2^)/3'
_refine_ls_weighting_scheme calc
_refine_ls_wR_factor_gt 0.1348
_refine_ls_wR_factor_ref 0.1413
_reflns_number_gt 12452
_reflns_number_total 20640
_reflns_threshold_expression >2sigma(I)
_cod_data_source_file b701889d.txt
_cod_data_source_block 1Pb
_cod_depositor_comments
;
The following automatic conversions were performed:
'_symmetry_cell_setting' value 'Monoclinic' changed to 'monoclinic'
according to '/home/saulius/struct/CIF-dictionaries/cif_core.dic'
dictionary named 'cif_core.dic' version 2.4.1 from 2010-06-29.

Automatic conversion script
Id: cif_fix_enum 1527 2010-12-29 10:47:43Z saulius 
;
_cod_original_sg_symbol_H-M P21/n
_cod_database_code 7005396

loop_
_symmetry_equiv_pos_as_xyz
'x, y, z'
'-x+1/2, y+1/2, -z+1/2'
'-x, -y, -z'
'x-1/2, -y-1/2, z-1/2'

loop_
_atom_site_label
_atom_site_type_symbol
_atom_site_fract_x
_atom_site_fract_y
_atom_site_fract_z
_atom_site_U_iso_or_equiv
_atom_site_adp_type
_atom_site_occupancy
_atom_site_symmetry_multiplicity
_atom_site_calc_flag
_atom_site_refinement_flags
_atom_site_disorder_assembly
_atom_site_disorder_group
O20 O 0.2387(11) 0.4653(8) 0.1292(10) 0.159(8) Uani 0.50 1 d P . .
H20B H 0.2795 0.4409 0.1697 0.239 Uiso 0.50 1 d P . .
H20A H 0.1921 0.4740 0.1349 0.239 Uiso 0.50 1 d P . .
O21 O 0.8098(9) 0.4579(5) 0.7905(6) 0.078(4) Uani 0.50 1 d P . .
H21A H 0.8605 0.4568 0.8091 0.117 Uiso 0.50 1 d P . .
H21B H 0.7840 0.4328 0.7910 0.117 Uiso 0.50 1 d P . .
C63 C 0.4174(4) 0.3515(3) 0.2048(4) 0.0426(16) Uani 1 1 d . . .
H63 H 0.3701 0.3250 0.2029 0.051 Uiso 1 1 calc R . .
Cl1 Cl 0.41969(11) 0.37842(10) 0.11643(9) 0.0525(5) Uani 1 1 d . . .
Cl2 Cl 0.50175(13) 0.30393(14) 0.23718(16) 0.0870(8) Uani 1 1 d . . .
Cl3 Cl 0.41406(18) 0.41424(11) 0.26416(12) 0.0793(7) Uani 1 1 d . . .
C64 C 0.2975(5) 0.2187(5) 0.3807(5) 0.068(2) Uani 1 1 d . . .
H64 H 0.2948 0.2575 0.4099 0.082 Uiso 1 1 calc R . .
Cl4 Cl 0.37127(13) 0.23122(13) 0.32971(13) 0.0742(7) Uani 1 1 d . . .
Cl5 Cl 0.20555(13) 0.20906(13) 0.32389(13) 0.0768(7) Uani 1 1 d . . .
Cl6 Cl 0.31888(16) 0.15489(15) 0.44203(14) 0.0908(9) Uani 1 1 d . . .
Pb1 Pb 0.111943(10) 0.457217(9) 0.553027(10) 0.01516(5) Uani 1 1 d . . .
O1 O 0.0393(2) 0.19372(18) 0.2303(2) 0.0281(9) Uani 1 1 d . . .
O2 O 0.0431(2) 0.25812(17) 0.4600(2) 0.0277(9) Uani 1 1 d . . .
O3 O 0.2018(2) 0.24888(18) 0.6254(2) 0.0299(9) Uani 1 1 d . . .
O4 O 0.0625(2) 0.06661(19) 0.4475(2) 0.0307(9) Uani 1 1 d . . .
O5 O 0.1700(2) 0.05518(19) 0.6252(2) 0.0329(10) Uani 1 1 d . . .
O6 O 0.1909(2) 0.17046(18) 0.8485(2) 0.0245(8) Uani 1 1 d . . .
O7 O -0.3427(2) 0.4409(2) 0.6146(3) 0.0378(11) Uani 1 1 d . . .
O8 O -0.2534(2) 0.21966(19) 0.6385(2) 0.0291(9) Uani 1 1 d . . .
O9 O 0.5087(2) 0.23645(19) 0.4966(3) 0.0369(11) Uani 1 1 d . . .
O10 O 0.5301(2) 0.45819(18) 0.4237(2) 0.0256(8) Uani 1 1 d . . .
N1 N -0.0017(2) 0.40338(19) 0.4832(2) 0.0129(8) Uani 1 1 d . . .
N2 N 0.0612(2) 0.3964(2) 0.6422(2) 0.0150(8) Uani 1 1 d . . .
N3 N 0.2227(2) 0.39579(19) 0.6140(2) 0.0149(8) Uani 1 1 d . . .
N4 N 0.1618(2) 0.4059(2) 0.4560(2) 0.0152(8) Uani 1 1 d . . .
N5 N 0.0087(2) 0.2766(2) 0.3015(2) 0.0198(9) Uani 1 1 d . . .
H5 H 0.0089 0.2861 0.3466 0.024 Uiso 1 1 calc R . .
N6 N -0.0045(2) 0.1707(2) 0.3365(2) 0.0192(9) Uani 1 1 d . . .
N7 N 0.2370(2) 0.1509(2) 0.7434(2) 0.0191(9) Uani 1 1 d . . .
N8 N 0.2270(3) 0.2558(2) 0.7844(2) 0.0203(9) Uani 1 1 d . . .
H8 H 0.2323 0.2673 0.7412 0.024 Uiso 1 1 calc R . .
C1 C -0.0168(3) 0.3972(2) 0.4087(3) 0.0154(9) Uani 1 1 d . . .
C2 C -0.0987(3) 0.3791(2) 0.3838(3) 0.0178(10) Uani 1 1 d . . .
H2 H -0.1248 0.3727 0.3357 0.021 Uiso 1 1 calc R . .
C3 C -0.1290(3) 0.3736(2) 0.4445(2) 0.0099(9) Uani 1 1 d . . .
H3 H -0.1808 0.3617 0.4454 0.012 Uiso 1 1 calc R . .
C4 C -0.0699(3) 0.3886(2) 0.5078(3) 0.0151(10) Uani 1 1 d . . .
C5 C -0.0792(3) 0.3842(2) 0.5801(3) 0.0170(10) Uani 1 1 d . . .
C6 C -0.0179(3) 0.3874(2) 0.6430(3) 0.0166(10) Uani 1 1 d . . .
C7 C -0.0280(3) 0.3750(3) 0.7160(3) 0.0231(11) Uani 1 1 d . . .
H7 H -0.0757 0.3684 0.7311 0.028 Uiso 1 1 calc R . .
C8 C 0.0454(3) 0.3747(3) 0.7595(3) 0.0198(10) Uani 1 1 d . . .
H8A H 0.0574 0.3680 0.8099 0.024 Uiso 1 1 calc R . .
C9 C 0.1013(3) 0.3869(2) 0.7123(3) 0.0154(9) Uani 1 1 d . . .
C10 C 0.1840(3) 0.3831(2) 0.7340(3) 0.0149(9) Uani 1 1 d . . .
C11 C 0.2390(3) 0.3849(2) 0.6884(3) 0.0155(9) Uani 1 1 d . . .
C12 C 0.3220(3) 0.3698(2) 0.7112(3) 0.0190(10) Uani 1 1 d . . .
H12 H 0.3481 0.3613 0.7589 0.023 Uiso 1 1 calc R . .
C13 C 0.3548(3) 0.3704(2) 0.6511(3) 0.0193(10) Uani 1 1 d . . .
H13 H 0.4074 0.3622 0.6496 0.023 Uiso 1 1 calc R . .
C14 C 0.2924(3) 0.3863(2) 0.5893(3) 0.0154(10) Uani 1 1 d . . .
C15 C 0.3016(3) 0.3886(2) 0.5168(3) 0.0153(9) Uani 1 1 d . . .
C16 C 0.2401(3) 0.3974(2) 0.4547(3) 0.0161(10) Uani 1 1 d . . .
C17 C 0.2494(3) 0.3912(3) 0.3797(3) 0.0205(11) Uani 1 1 d . . .
H17 H 0.2966 0.3853 0.3636 0.025 Uiso 1 1 calc R . .
C18 C 0.1759(3) 0.3956(3) 0.3370(3) 0.0218(11) Uani 1 1 d . . .
H18 H 0.1635 0.3939 0.2860 0.026 Uiso 1 1 calc R . .
C19 C 0.1212(3) 0.4034(2) 0.3853(3) 0.0165(10) Uani 1 1 d . . .
C20 C 0.0379(3) 0.4003(2) 0.3628(3) 0.0157(9) Uani 1 1 d . . .
C21 C 0.0084(3) 0.3902(2) 0.2815(3) 0.0177(10) Uani 1 1 d . . .
C22 C -0.0077(3) 0.4425(3) 0.2339(3) 0.0269(13) Uani 1 1 d . . .
H22 H -0.0057 0.4838 0.2529 0.032 Uiso 1 1 calc R . .
C23 C -0.0268(4) 0.4333(3) 0.1586(3) 0.0317(13) Uani 1 1 d . . .
H23 H -0.0365 0.4685 0.1274 0.038 Uiso 1 1 calc R . .
C24 C -0.0313(3) 0.3727(3) 0.1301(3) 0.0262(12) Uani 1 1 d . . .
H24 H -0.0435 0.3670 0.0796 0.031 Uiso 1 1 calc R . .
C25 C -0.0180(3) 0.3195(3) 0.1758(3) 0.0191(10) Uani 1 1 d . . .
H25 H -0.0217 0.2785 0.1558 0.023 Uiso 1 1 calc R . .
C26 C 0.0011(3) 0.3278(2) 0.2529(3) 0.0162(10) Uani 1 1 d . . .
C27 C 0.0159(3) 0.2122(3) 0.2862(3) 0.0204(11) Uani 1 1 d . . .
C28 C -0.0539(3) 0.1900(3) 0.3885(3) 0.0223(11) Uani 1 1 d . . .
H28A H -0.0909 0.1558 0.3923 0.027 Uiso 1 1 calc R . .
H28B H -0.0843 0.2275 0.3692 0.027 Uiso 1 1 calc R . .
C29 C -0.0087(3) 0.2052(3) 0.4633(3) 0.0273(12) Uani 1 1 d . . .
H29A H -0.0450 0.2157 0.4952 0.033 Uiso 1 1 calc R . .
H29B H 0.0219 0.1681 0.4834 0.033 Uiso 1 1 calc R . .
C30 C 0.1226(3) 0.2513(3) 0.5025(3) 0.0273(12) Uani 1 1 d . . .
H30A H 0.1546 0.2871 0.4922 0.033 Uiso 1 1 calc R . .
H30B H 0.1460 0.2122 0.4880 0.033 Uiso 1 1 calc R . .
C31 C 0.1227(3) 0.2490(3) 0.5837(3) 0.0288(13) Uani 1 1 d . . .
H31A H 0.0945 0.2858 0.5973 0.035 Uiso 1 1 calc R . .
H31B H 0.0955 0.2106 0.5948 0.035 Uiso 1 1 calc R . .
C32 C 0.2456(3) 0.1926(3) 0.6188(3) 0.0264(12) Uani 1 1 d . . .
H32A H 0.2835 0.2008 0.5876 0.032 Uiso 1 1 calc R . .
H32B H 0.2104 0.1588 0.5967 0.032 Uiso 1 1 calc R . .
C33 C 0.2888(3) 0.1720(3) 0.6947(3) 0.0230(11) Uani 1 1 d . . .
H33A H 0.3246 0.1373 0.6892 0.028 Uiso 1 1 calc R . .
H33B H 0.3205 0.2076 0.7176 0.028 Uiso 1 1 calc R . .
C34 C 0.0085(3) 0.1024(3) 0.3270(3) 0.0264(12) Uani 1 1 d . . .
H34A H 0.0133 0.0953 0.2765 0.032 Uiso 1 1 calc R . .
H34B H -0.0383 0.0796 0.3345 0.032 Uiso 1 1 calc R . .
C35 C 0.0782(3) 0.0731(3) 0.3753(3) 0.0279(12) Uani 1 1 d . . .
H35A H 0.0888 0.0313 0.3564 0.033 Uiso 1 1 calc R . .
H35B H 0.1243 0.0999 0.3764 0.033 Uiso 1 1 calc R . .
C36 C 0.1294(4) 0.0437(4) 0.4972(4) 0.0447(17) Uani 1 1 d . . .
H36A H 0.1731 0.0735 0.5002 0.054 Uiso 1 1 calc R . .
H36B H 0.1456 0.0024 0.4812 0.054 Uiso 1 1 calc R . .
C37 C 0.1055(4) 0.0375(4) 0.5717(4) 0.051(2) Uani 1 1 d . . .
H37A H 0.0609 0.0651 0.5739 0.061 Uiso 1 1 calc R . .
H37B H 0.0905 -0.0064 0.5796 0.061 Uiso 1 1 calc R . .
C38 C 0.1539(3) 0.0549(3) 0.6985(3) 0.0298(13) Uani 1 1 d . . .
H38A H 0.1431 0.0115 0.7125 0.036 Uiso 1 1 calc R . .
H38B H 0.1078 0.0810 0.7002 0.036 Uiso 1 1 calc R . .
C39 C 0.2255(3) 0.0815(3) 0.7517(3) 0.0255(12) Uani 1 1 d . . .
H39A H 0.2193 0.0729 0.8015 0.031 Uiso 1 1 calc R . .
H39B H 0.2725 0.0591 0.7440 0.031 Uiso 1 1 calc R . .
C40 C 0.2159(3) 0.1905(3) 0.7963(3) 0.0189(10) Uani 1 1 d . . .
C41 C 0.2301(3) 0.3039(2) 0.8374(3) 0.0170(10) Uani 1 1 d . . .
C42 C 0.2524(3) 0.2911(3) 0.9130(3) 0.0206(11) Uani 1 1 d . . .
H42 H 0.2634 0.2492 0.9288 0.025 Uiso 1 1 calc R . .
C43 C 0.2583(3) 0.3397(3) 0.9635(3) 0.0227(11) Uani 1 1 d . . .
H43 H 0.2734 0.3306 1.0133 0.027 Uiso 1 1 calc R . .
C44 C 0.2415(3) 0.4031(3) 0.9405(3) 0.0283(13) Uani 1 1 d . . .
H44 H 0.2454 0.4359 0.9749 0.034 Uiso 1 1 calc R . .
C45 C 0.2190(3) 0.4168(3) 0.8663(3) 0.0239(11) Uani 1 1 d . . .
H45 H 0.2077 0.4589 0.8513 0.029 Uiso 1 1 calc R . .
C46 C 0.2133(3) 0.3678(2) 0.8137(3) 0.0171(10) Uani 1 1 d . . .
C47 C -0.1587(3) 0.3663(2) 0.5939(3) 0.0173(10) Uani 1 1 d . . .
C48 C -0.2173(3) 0.4122(3) 0.5951(3) 0.0243(11) Uani 1 1 d . . .
H48 H -0.2088 0.4549 0.5845 0.029 Uiso 1 1 calc R . .
C49 C -0.2894(3) 0.3929(3) 0.6127(3) 0.0241(12) Uani 1 1 d . . .
C50 C -0.3041(3) 0.3294(3) 0.6278(3) 0.0229(11) Uani 1 1 d . . .
H50 H -0.3520 0.3174 0.6395 0.027 Uiso 1 1 calc R . .
C51 C -0.2459(3) 0.2843(3) 0.6250(3) 0.0196(10) Uani 1 1 d . . .
C52 C -0.1738(3) 0.3022(3) 0.6079(3) 0.0207(11) Uani 1 1 d . . .
H52 H -0.1354 0.2713 0.6059 0.025 Uiso 1 1 calc R . .
C53 C -0.4108(3) 0.4263(3) 0.6432(4) 0.0368(15) Uani 1 1 d . . .
H53A H -0.4432 0.4638 0.6415 0.055 Uiso 1 1 calc R . .
H53B H -0.3952 0.4121 0.6930 0.055 Uiso 1 1 calc R . .
H53C H -0.4401 0.3929 0.6143 0.055 Uiso 1 1 calc R . .
C54 C -0.3274(3) 0.1976(3) 0.6539(3) 0.0349(14) Uani 1 1 d . . .
H54A H -0.3248 0.1522 0.6625 0.052 Uiso 1 1 calc R . .
H54B H -0.3691 0.2068 0.6128 0.052 Uiso 1 1 calc R . .
H54C H -0.3379 0.2191 0.6966 0.052 Uiso 1 1 calc R . .
C55 C 0.3824(3) 0.3744(2) 0.4998(3) 0.0173(10) Uani 1 1 d . . .
C56 C 0.4125(3) 0.3128(3) 0.5097(3) 0.0236(11) Uani 1 1 d . . .
H56 H 0.3859 0.2812 0.5306 0.028 Uiso 1 1 calc R . .
C57 C 0.4840(3) 0.2988(3) 0.4875(3) 0.0254(12) Uani 1 1 d . . .
C58 C 0.5259(3) 0.3459(3) 0.4586(3) 0.0215(11) Uani 1 1 d . . .
H58 H 0.5733 0.3365 0.4443 0.026 Uiso 1 1 calc R . .
C59 C 0.4946(3) 0.4079(3) 0.4517(3) 0.0206(11) Uani 1 1 d . . .
C60 C 0.4226(3) 0.4219(2) 0.4707(3) 0.0173(10) Uani 1 1 d . . .
H60 H 0.4016 0.4630 0.4638 0.021 Uiso 1 1 calc R . .
C61 C 0.5717(4) 0.2181(3) 0.4620(4) 0.0389(15) Uani 1 1 d . . .
H61A H 0.5838 0.1736 0.4718 0.058 Uiso 1 1 calc R . .
H61B H 0.6174 0.2436 0.4808 0.058 Uiso 1 1 calc R . .
H61C H 0.5563 0.2246 0.4100 0.058 Uiso 1 1 calc R . .
C62 C 0.6068(3) 0.4482(3) 0.4066(4) 0.0353(15) Uani 1 1 d . . .
H62A H 0.6245 0.4872 0.3876 0.053 Uiso 1 1 calc R . .
H62B H 0.6037 0.4150 0.3704 0.053 Uiso 1 1 calc R . .
H62C H 0.6433 0.4358 0.4501 0.053 Uiso 1 1 calc R . .

loop_
_atom_site_aniso_label
_atom_site_aniso_U_11
_atom_site_aniso_U_22
_atom_site_aniso_U_33
_atom_site_aniso_U_23
_atom_site_aniso_U_13
_atom_site_aniso_U_12
O20 0.214(16) 0.124(14) 0.201(17) -0.065(12) 0.193(15) -0.101(12)
O21 0.141(12) 0.061(8) 0.036(6) -0.011(5) 0.025(7) -0.001(8)
C63 0.040(4) 0.048(4) 0.043(4) 0.001(3) 0.015(3) -0.008(3)
Cl1 0.0531(10) 0.0750(14) 0.0305(9) -0.0113(8) 0.0104(7) -0.0161(10)
Cl2 0.0487(12) 0.0974(19) 0.116(2) 0.0504(17) 0.0191(13) 0.0109(12)
Cl3 0.140(2) 0.0623(14) 0.0437(12) -0.0155(10) 0.0372(13) -0.0135(15)
C64 0.075(6) 0.080(7) 0.054(5) 0.004(5) 0.024(4) -0.008(5)
Cl4 0.0611(13) 0.0999(19) 0.0647(14) 0.0001(13) 0.0197(11) -0.0136(13)
Cl5 0.0566(13) 0.1001(19) 0.0700(15) 0.0091(14) 0.0031(11) -0.0147(13)
Cl6 0.0865(18) 0.107(2) 0.0700(16) 0.0229(15) -0.0065(13) -0.0186(16)
Pb1 0.01394(8) 0.01475(8) 0.01645(9) 0.00025(8) 0.00215(5) -0.00015(8)
O1 0.035(2) 0.024(2) 0.029(2) -0.0031(17) 0.0140(17) 0.0034(17)
O2 0.037(2) 0.0175(19) 0.024(2) 0.0037(15) -0.0060(16) 0.0017(16)
O3 0.043(2) 0.022(2) 0.0189(19) 0.0019(16) -0.0066(17) 0.0022(18)
O4 0.029(2) 0.026(2) 0.035(2) 0.0061(18) 0.0015(18) 0.0094(17)
O5 0.034(2) 0.031(2) 0.029(2) -0.0071(17) -0.0032(17) -0.0073(17)
O6 0.0224(18) 0.030(2) 0.0230(19) 0.0046(16) 0.0083(15) -0.0073(16)
O7 0.027(2) 0.030(2) 0.064(3) 0.021(2) 0.028(2) 0.0119(17)
O8 0.024(2) 0.026(2) 0.040(2) 0.0032(18) 0.0123(17) -0.0061(16)
O9 0.034(2) 0.024(2) 0.061(3) 0.010(2) 0.028(2) 0.0155(18)
O10 0.0205(17) 0.0225(19) 0.038(2) -0.0014(18) 0.0171(16) -0.0023(16)
N1 0.0121(18) 0.0136(19) 0.0134(19) 0.0000(15) 0.0037(14) -0.0002(15)
N2 0.0117(18) 0.019(2) 0.0141(19) 0.0029(16) 0.0015(15) -0.0005(15)
N3 0.0129(18) 0.016(2) 0.016(2) 0.0046(16) 0.0037(15) 0.0004(15)
N4 0.0135(19) 0.019(2) 0.0143(19) 0.0023(16) 0.0048(15) 0.0016(16)
N5 0.025(2) 0.017(2) 0.017(2) -0.0031(17) 0.0031(17) 0.0026(17)
N6 0.016(2) 0.020(2) 0.021(2) -0.0021(17) 0.0026(16) 0.0006(17)
N7 0.021(2) 0.017(2) 0.019(2) 0.0025(17) 0.0031(17) -0.0011(17)
N8 0.026(2) 0.018(2) 0.016(2) 0.0018(17) 0.0026(17) 0.0012(18)
C1 0.014(2) 0.015(2) 0.016(2) 0.0006(18) 0.0017(18) 0.0013(18)
C2 0.018(2) 0.015(2) 0.017(2) -0.0035(19) -0.0035(19) 0.0020(19)
C3 0.019(2) 0.0031(19) 0.0071(19) -0.0013(16) 0.0011(17) -0.0056(15)
C4 0.009(2) 0.019(2) 0.017(2) -0.0023(19) 0.0007(17) -0.0008(18)
C5 0.013(2) 0.016(2) 0.021(2) 0.0000(19) 0.0011(18) 0.0018(18)
C6 0.014(2) 0.018(2) 0.018(2) 0.0016(19) 0.0028(18) 0.0001(18)
C7 0.014(2) 0.034(3) 0.021(3) 0.001(2) 0.0029(19) -0.002(2)
C8 0.019(2) 0.025(3) 0.016(2) 0.003(2) 0.0021(19) 0.001(2)
C9 0.018(2) 0.015(2) 0.014(2) 0.0002(18) 0.0037(18) -0.0022(18)
C10 0.017(2) 0.014(2) 0.013(2) 0.0012(18) 0.0016(17) -0.0025(18)
C11 0.016(2) 0.013(2) 0.017(2) 0.0004(18) 0.0012(18) -0.0013(18)
C12 0.013(2) 0.022(3) 0.019(2) 0.003(2) -0.0025(18) -0.002(2)
C13 0.017(2) 0.021(3) 0.020(3) 0.004(2) 0.0057(19) 0.002(2)
C14 0.008(2) 0.013(2) 0.024(3) 0.0011(19) 0.0018(18) 0.0015(17)
C15 0.013(2) 0.014(2) 0.019(2) 0.0010(18) 0.0054(18) 0.0012(17)
C16 0.014(2) 0.016(2) 0.020(2) -0.0029(19) 0.0066(18) -0.0018(18)
C17 0.016(2) 0.029(3) 0.019(3) -0.003(2) 0.0086(19) 0.000(2)
C18 0.022(3) 0.030(3) 0.014(2) -0.003(2) 0.0050(19) 0.002(2)
C19 0.013(2) 0.020(2) 0.017(2) 0.0027(19) 0.0035(18) -0.0015(18)
C20 0.017(2) 0.013(2) 0.017(2) 0.0007(18) 0.0024(18) -0.0005(18)
C21 0.015(2) 0.024(3) 0.015(2) -0.0004(19) 0.0053(18) -0.0014(19)
C22 0.033(3) 0.027(3) 0.018(3) -0.002(2) -0.002(2) -0.004(2)
C23 0.047(4) 0.030(3) 0.016(3) 0.008(2) 0.001(2) 0.000(3)
C24 0.027(3) 0.039(3) 0.013(2) -0.001(2) 0.004(2) -0.001(2)
C25 0.015(2) 0.026(3) 0.017(2) -0.004(2) 0.0043(19) 0.002(2)
C26 0.011(2) 0.020(3) 0.017(2) -0.0003(19) 0.0011(18) 0.0023(18)
C27 0.018(2) 0.020(3) 0.022(3) -0.003(2) 0.002(2) 0.003(2)
C28 0.019(2) 0.024(3) 0.024(3) 0.000(2) 0.005(2) 0.001(2)
C29 0.035(3) 0.024(3) 0.022(3) 0.003(2) 0.004(2) 0.004(2)
C30 0.033(3) 0.024(3) 0.022(3) 0.003(2) -0.001(2) -0.005(2)
C31 0.033(3) 0.025(3) 0.025(3) -0.002(2) -0.002(2) 0.002(2)
C32 0.036(3) 0.022(3) 0.022(3) 0.001(2) 0.008(2) 0.000(2)
C33 0.019(2) 0.024(3) 0.027(3) -0.002(2) 0.006(2) -0.001(2)
C34 0.029(3) 0.019(3) 0.031(3) 0.001(2) 0.006(2) 0.000(2)
C35 0.028(3) 0.022(3) 0.034(3) 0.001(2) 0.009(2) 0.006(2)
C36 0.027(3) 0.066(5) 0.034(3) -0.003(3) -0.010(3) 0.011(3)
C37 0.023(3) 0.076(6) 0.052(4) -0.004(4) 0.004(3) -0.008(3)
C38 0.029(3) 0.027(3) 0.033(3) 0.002(2) 0.005(2) -0.005(2)
C39 0.028(3) 0.022(3) 0.026(3) 0.001(2) 0.004(2) 0.000(2)
C40 0.012(2) 0.025(3) 0.018(2) 0.003(2) -0.0002(18) 0.0004(19)
C41 0.015(2) 0.021(3) 0.015(2) 0.0005(19) 0.0033(18) -0.0007(19)
C42 0.017(2) 0.027(3) 0.018(2) 0.005(2) 0.0032(19) 0.000(2)
C43 0.019(2) 0.035(3) 0.013(2) 0.001(2) 0.0007(19) -0.008(2)
C44 0.037(3) 0.025(3) 0.021(3) -0.005(2) 0.002(2) -0.010(2)
C45 0.028(3) 0.023(3) 0.020(3) -0.003(2) 0.005(2) -0.010(2)
C46 0.015(2) 0.023(3) 0.013(2) 0.0026(19) 0.0017(18) -0.0027(19)
C47 0.012(2) 0.025(3) 0.015(2) 0.002(2) 0.0020(17) -0.0028(19)
C48 0.020(3) 0.025(3) 0.030(3) 0.009(2) 0.009(2) 0.001(2)
C49 0.014(2) 0.030(3) 0.031(3) 0.013(2) 0.009(2) 0.007(2)
C50 0.012(2) 0.033(3) 0.022(3) 0.006(2) 0.0017(19) -0.004(2)
C51 0.022(3) 0.021(3) 0.017(2) 0.000(2) 0.008(2) -0.005(2)
C52 0.015(2) 0.024(3) 0.023(3) 0.000(2) 0.0021(19) 0.002(2)
C53 0.025(3) 0.040(4) 0.051(4) 0.013(3) 0.022(3) 0.009(3)
C54 0.032(3) 0.036(3) 0.039(3) 0.003(3) 0.011(3) -0.009(3)
C55 0.013(2) 0.022(3) 0.017(2) -0.001(2) 0.0041(18) 0.0007(19)
C56 0.019(2) 0.021(3) 0.033(3) 0.003(2) 0.009(2) 0.002(2)
C57 0.020(3) 0.020(3) 0.037(3) 0.002(2) 0.008(2) 0.004(2)
C58 0.018(2) 0.025(3) 0.022(3) 0.001(2) 0.006(2) 0.004(2)
C59 0.022(3) 0.022(3) 0.019(3) -0.005(2) 0.007(2) -0.006(2)
C60 0.015(2) 0.018(2) 0.018(2) -0.0024(19) 0.0022(19) 0.0026(18)
C61 0.036(3) 0.034(4) 0.051(4) 0.002(3) 0.020(3) 0.015(3)
C62 0.026(3) 0.038(4) 0.049(4) 0.001(3) 0.025(3) -0.002(3)

loop_
_atom_type_symbol
_atom_type_description
_atom_type_scat_dispersion_real
_atom_type_scat_dispersion_imag
_atom_type_scat_source
C C 0.0033 0.0016 'International Tables Vol C Tables 4.2.6.8 and 6.1.1.4'
H H 0.0000 0.0000 'International Tables Vol C Tables 4.2.6.8 and 6.1.1.4'
N N 0.0061 0.0033 'International Tables Vol C Tables 4.2.6.8 and 6.1.1.4'
O O 0.0106 0.0060 'International Tables Vol C Tables 4.2.6.8 and 6.1.1.4'
Cl Cl 0.1484 0.1585 'International Tables Vol C Tables 4.2.6.8 and 6.1.1.4'
Pb Pb -3.3944 10.1111 'International Tables Vol C Tables 4.2.6.8 and 6.1.1.4'

loop_
_geom_angle_atom_site_label_1
_geom_angle_atom_site_label_2
_geom_angle_atom_site_label_3
_geom_angle
_geom_angle_site_symmetry_1
_geom_angle_site_symmetry_3
_geom_angle_publ_flag
H20B O20 H20A 121.9 . . ?
H21A O21 H21B 125.0 . . ?
Cl3 C63 Cl1 111.6(4) . . ?
Cl3 C63 Cl2 109.8(4) . . ?
Cl1 C63 Cl2 109.4(4) . . ?
Cl3 C63 H63 108.7 . . ?
Cl1 C63 H63 108.6 . . ?
Cl2 C63 H63 108.7 . . ?
Cl5 C64 Cl6 111.1(5) . . ?
Cl5 C64 Cl4 111.2(5) . . ?
Cl6 C64 Cl4 112.6(5) . . ?
Cl5 C64 H64 107.2 . . ?
Cl6 C64 H64 107.2 . . ?
Cl4 C64 H64 107.2 . . ?
N2 Pb1 N3 75.74(13) . . ?
N2 Pb1 N4 121.33(14) . . ?
N3 Pb1 N4 75.33(13) . . ?
N2 Pb1 N1 75.84(13) . . ?
N3 Pb1 N1 119.73(13) . . ?
N4 Pb1 N1 76.14(13) . . ?
C29 O2 C30 115.7(4) . . ?
C32 O3 C31 115.1(4) . . ?
C36 O4 C35 111.5(5) . . ?
C37 O5 C38 113.5(5) . . ?
C49 O7 C53 117.6(4) . . ?
C51 O8 C54 117.8(4) . . ?
C57 O9 C61 116.7(5) . . ?
C59 O10 C62 118.3(4) . . ?
C1 N1 C4 108.1(4) . . ?
C1 N1 Pb1 124.4(3) . . ?
C4 N1 Pb1 125.7(3) . . ?
C9 N2 C6 106.7(4) . . ?
C9 N2 Pb1 123.6(3) . . ?
C6 N2 Pb1 125.3(3) . . ?
C11 N3 C14 106.9(4) . . ?
C11 N3 Pb1 123.5(3) . . ?
C14 N3 Pb1 125.8(3) . . ?
C19 N4 C16 107.5(4) . . ?
C19 N4 Pb1 123.4(3) . . ?
C16 N4 Pb1 124.9(3) . . ?
C26 N5 C27 127.9(4) . . ?
C26 N5 H5 116.1 . . ?
C27 N5 H5 116.1 . . ?
C27 N6 C34 118.0(4) . . ?
C27 N6 C28 122.5(4) . . ?
C34 N6 C28 118.1(4) . . ?
C40 N7 C33 122.5(4) . . ?
C40 N7 C39 116.9(4) . . ?
C33 N7 C39 118.2(4) . . ?
C40 N8 C41 125.0(4) . . ?
C40 N8 H8 117.5 . . ?
C41 N8 H8 117.5 . . ?
N1 C1 C20 126.9(4) . . ?
N1 C1 C2 109.2(4) . . ?
C20 C1 C2 123.6(4) . . ?
C3 C2 C1 105.8(4) . . ?
C3 C2 H2 127.1 . . ?
C1 C2 H2 127.1 . . ?
C2 C3 C4 109.9(4) . . ?
C2 C3 H3 125.1 . . ?
C4 C3 H3 125.1 . . ?
N1 C4 C5 127.2(4) . . ?
N1 C4 C3 107.1(4) . . ?
C5 C4 C3 125.6(4) . . ?
C4 C5 C6 126.1(4) . . ?
C4 C5 C47 117.9(4) . . ?
C6 C5 C47 115.6(4) . . ?
N2 C6 C5 125.2(4) . . ?
N2 C6 C7 109.9(4) . . ?
C5 C6 C7 124.6(4) . . ?
C8 C7 C6 107.0(4) . . ?
C8 C7 H7 126.5 . . ?
C6 C7 H7 126.5 . . ?
C7 C8 C9 106.9(4) . . ?
C7 C8 H8A 126.5 . . ?
C9 C8 H8A 126.6 . . ?
N2 C9 C10 125.3(4) . . ?
N2 C9 C8 109.4(4) . . ?
C10 C9 C8 125.0(4) . . ?
C11 C10 C9 126.7(4) . . ?
C11 C10 C46 118.0(4) . . ?
C9 C10 C46 114.9(4) . . ?
N3 C11 C10 126.0(4) . . ?
N3 C11 C12 109.1(4) . . ?
C10 C11 C12 124.7(4) . . ?
C13 C12 C11 107.9(4) . . ?
C13 C12 H12 126.0 . . ?
C11 C12 H12 126.1 . . ?
C12 C13 C14 107.0(4) . . ?
C12 C13 H13 126.5 . . ?
C14 C13 H13 126.5 . . ?
N3 C14 C15 126.1(4) . . ?
N3 C14 C13 109.1(4) . . ?
C15 C14 C13 124.7(4) . . ?
C14 C15 C16 125.8(4) . . ?
C14 C15 C55 118.7(4) . . ?
C16 C15 C55 115.2(4) . . ?
N4 C16 C15 125.9(4) . . ?
N4 C16 C17 109.0(4) . . ?
C15 C16 C17 124.7(4) . . ?
C18 C17 C16 107.0(4) . . ?
C18 C17 H17 126.5 . . ?
C16 C17 H17 126.5 . . ?
C17 C18 C19 107.1(4) . . ?
C17 C18 H18 126.4 . . ?
C19 C18 H18 126.5 . . ?
N4 C19 C20 125.8(4) . . ?
N4 C19 C18 109.4(4) . . ?
C20 C19 C18 124.4(4) . . ?
C1 C20 C19 126.3(4) . . ?
C1 C20 C21 118.0(4) . . ?
C19 C20 C21 115.1(4) . . ?
C22 C21 C26 119.5(5) . . ?
C22 C21 C20 120.7(5) . . ?
C26 C21 C20 119.7(4) . . ?
C23 C22 C21 120.7(5) . . ?
C23 C22 H22 119.7 . . ?
C21 C22 H22 119.6 . . ?
C24 C23 C22 120.2(5) . . ?
C24 C23 H23 119.9 . . ?
C22 C23 H23 119.9 . . ?
C23 C24 C25 120.8(5) . . ?
C23 C24 H24 119.6 . . ?
C25 C24 H24 119.6 . . ?
C24 C25 C26 119.9(5) . . ?
C24 C25 H25 120.1 . . ?
C26 C25 H25 120.1 . . ?
N5 C26 C21 118.5(4) . . ?
N5 C26 C25 122.5(5) . . ?
C21 C26 C25 118.9(5) . . ?
O1 C27 N6 122.8(5) . . ?
O1 C27 N5 121.8(5) . . ?
N6 C27 N5 115.3(5) . . ?
N6 C28 C29 114.2(4) . . ?
N6 C28 H28A 108.7 . . ?
C29 C28 H28A 108.7 . . ?
N6 C28 H28B 108.7 . . ?
C29 C28 H28B 108.7 . . ?
H28A C28 H28B 107.6 . . ?
O2 C29 C28 110.0(4) . . ?
O2 C29 H29A 109.6 . . ?
C28 C29 H29A 109.6 . . ?
O2 C29 H29B 109.7 . . ?
C28 C29 H29B 109.7 . . ?
H29A C29 H29B 108.2 . . ?
O2 C30 C31 111.3(5) . . ?
O2 C30 H30A 109.4 . . ?
C31 C30 H30A 109.4 . . ?
O2 C30 H30B 109.4 . . ?
C31 C30 H30B 109.4 . . ?
H30A C30 H30B 108.0 . . ?
O3 C31 C30 110.8(5) . . ?
O3 C31 H31A 109.5 . . ?
C30 C31 H31A 109.5 . . ?
O3 C31 H31B 109.5 . . ?
C30 C31 H31B 109.5 . . ?
H31A C31 H31B 108.1 . . ?
O3 C32 C33 109.1(4) . . ?
O3 C32 H32A 109.9 . . ?
C33 C32 H32A 109.9 . . ?
O3 C32 H32B 109.8 . . ?
C33 C32 H32B 109.8 . . ?
H32A C32 H32B 108.3 . . ?
N7 C33 C32 114.3(4) . . ?
N7 C33 H33A 108.7 . . ?
C32 C33 H33A 108.7 . . ?
N7 C33 H33B 108.7 . . ?
C32 C33 H33B 108.7 . . ?
H33A C33 H33B 107.6 . . ?
N6 C34 C35 117.0(5) . . ?
N6 C34 H34A 108.0 . . ?
C35 C34 H34A 108.0 . . ?
N6 C34 H34B 108.0 . . ?
C35 C34 H34B 108.0 . . ?
H34A C34 H34B 107.3 . . ?
O4 C35 C34 109.1(5) . . ?
O4 C35 H35A 109.9 . . ?
C34 C35 H35A 109.9 . . ?
O4 C35 H35B 109.9 . . ?
C34 C35 H35B 109.9 . . ?
H35A C35 H35B 108.3 . . ?
O4 C36 C37 106.9(5) . . ?
O4 C36 H36A 110.3 . . ?
C37 C36 H36A 110.3 . . ?
O4 C36 H36B 110.4 . . ?
C37 C36 H36B 110.4 . . ?
H36A C36 H36B 108.6 . . ?
O5 C37 C36 107.8(5) . . ?
O5 C37 H37A 110.2 . . ?
C36 C37 H37A 110.2 . . ?
O5 C37 H37B 110.1 . . ?
C36 C37 H37B 110.1 . . ?
H37A C37 H37B 108.5 . . ?
O5 C38 C39 109.2(5) . . ?
O5 C38 H38A 109.8 . . ?
C39 C38 H38A 109.8 . . ?
O5 C38 H38B 109.8 . . ?
C39 C38 H38B 109.8 . . ?
H38A C38 H38B 108.3 . . ?
N7 C39 C38 113.4(4) . . ?
N7 C39 H39A 108.9 . . ?
C38 C39 H39A 108.9 . . ?
N7 C39 H39B 108.9 . . ?
C38 C39 H39B 108.9 . . ?
H39A C39 H39B 107.7 . . ?
O6 C40 N7 123.1(5) . . ?
O6 C40 N8 123.0(5) . . ?
N7 C40 N8 113.9(4) . . ?
N8 C41 C42 122.1(5) . . ?
N8 C41 C46 118.6(4) . . ?
C42 C41 C46 119.3(5) . . ?
C43 C42 C41 120.7(5) . . ?
C43 C42 H42 119.6 . . ?
C41 C42 H42 119.6 . . ?
C42 C43 C44 120.3(5) . . ?
C42 C43 H43 119.8 . . ?
C44 C43 H43 119.8 . . ?
C45 C44 C43 119.9(5) . . ?
C45 C44 H44 120.0 . . ?
C43 C44 H44 120.0 . . ?
C44 C45 C46 120.7(5) . . ?
C44 C45 H45 119.7 . . ?
C46 C45 H45 119.7 . . ?
C45 C46 C41 119.0(4) . . ?
C45 C46 C10 119.8(5) . . ?
C41 C46 C10 121.0(4) . . ?
C48 C47 C52 119.5(5) . . ?
C48 C47 C5 121.6(5) . . ?
C52 C47 C5 118.9(4) . . ?
C47 C48 C49 118.9(5) . . ?
C47 C48 H48 120.6 . . ?
C49 C48 H48 120.6 . . ?
O7 C49 C50 123.1(5) . . ?
O7 C49 C48 115.2(5) . . ?
C50 C49 C48 121.7(5) . . ?
C51 C50 C49 118.7(5) . . ?
C51 C50 H50 120.7 . . ?
C49 C50 H50 120.7 . . ?
O8 C51 C50 124.3(5) . . ?
O8 C51 C52 114.9(5) . . ?
C50 C51 C52 120.8(5) . . ?
C51 C52 C47 120.4(5) . . ?
C51 C52 H52 119.8 . . ?
C47 C52 H52 119.8 . . ?
O7 C53 H53A 109.5 . . ?
O7 C53 H53B 109.5 . . ?
H53A C53 H53B 109.5 . . ?
O7 C53 H53C 109.5 . . ?
H53A C53 H53C 109.5 . . ?
H53B C53 H53C 109.5 . . ?
O8 C54 H54A 109.5 . . ?
O8 C54 H54B 109.5 . . ?
H54A C54 H54B 109.5 . . ?
O8 C54 H54C 109.5 . . ?
H54A C54 H54C 109.5 . . ?
H54B C54 H54C 109.5 . . ?
C60 C55 C56 121.0(5) . . ?
C60 C55 C15 119.7(4) . . ?
C56 C55 C15 119.2(5) . . ?
C55 C56 C57 118.7(5) . . ?
C55 C56 H56 120.6 . . ?
C57 C56 H56 120.6 . . ?
O9 C57 C58 123.2(5) . . ?
O9 C57 C56 115.6(5) . . ?
C58 C57 C56 121.3(5) . . ?
C57 C58 C59 118.0(5) . . ?
C57 C58 H58 121.0 . . ?
C59 C58 H58 121.0 . . ?
O10 C59 C60 115.1(5) . . ?
O10 C59 C58 123.5(5) . . ?
C60 C59 C58 121.4(5) . . ?
C55 C60 C59 119.6(5) . . ?
C55 C60 H60 120.2 . . ?
C59 C60 H60 120.2 . . ?
O9 C61 H61A 109.5 . . ?
O9 C61 H61B 109.5 . . ?
H61A C61 H61B 109.5 . . ?
O9 C61 H61C 109.5 . . ?
H61A C61 H61C 109.5 . . ?
H61B C61 H61C 109.5 . . ?
O10 C62 H62A 109.5 . . ?
O10 C62 H62B 109.5 . . ?
H62A C62 H62B 109.5 . . ?
O10 C62 H62C 109.5 . . ?
H62A C62 H62C 109.5 . . ?
H62B C62 H62C 109.5 . . ?

loop_
_geom_bond_atom_site_label_1
_geom_bond_atom_site_label_2
_geom_bond_distance
_geom_bond_site_symmetry_2
_geom_bond_publ_flag
O20 H20B 1.0567 . ?
O20 H20A 0.8504 . ?
O21 H21A 0.8760 . ?
O21 H21B 0.6883 . ?
C63 Cl3 1.721(7) . ?
C63 Cl1 1.745(7) . ?
C63 Cl2 1.767(7) . ?
C63 H63 0.9800 . ?
C64 Cl5 1.737(9) . ?
C64 Cl6 1.745(9) . ?
C64 Cl4 1.750(9) . ?
C64 H64 0.9800 . ?
Pb1 N2 2.386(4) . ?
Pb1 N3 2.394(4) . ?
Pb1 N4 2.398(4) . ?
Pb1 N1 2.408(4) . ?
O1 C27 1.248(6) . ?
O2 C29 1.428(7) . ?
O2 C30 1.450(6) . ?
O3 C32 1.415(7) . ?
O3 C31 1.432(6) . ?
O4 C36 1.414(7) . ?
O4 C35 1.428(7) . ?
O5 C37 1.390(7) . ?
O5 C38 1.443(7) . ?
O6 C40 1.213(6) . ?
O7 C49 1.366(6) . ?
O7 C53 1.413(7) . ?
O8 C51 1.382(6) . ?
O8 C54 1.439(7) . ?
O9 C57 1.369(6) . ?
O9 C61 1.419(7) . ?
O10 C59 1.369(6) . ?
O10 C62 1.436(6) . ?
N1 C1 1.365(6) . ?
N1 C4 1.377(6) . ?
N2 C9 1.365(6) . ?
N2 C6 1.381(6) . ?
N3 C11 1.376(6) . ?
N3 C14 1.384(6) . ?
N4 C19 1.364(6) . ?
N4 C16 1.368(6) . ?
N5 C26 1.388(6) . ?
N5 C27 1.386(6) . ?
N5 H5 0.8600 . ?
N6 C27 1.369(7) . ?
N6 C34 1.460(7) . ?
N6 C28 1.465(7) . ?
N7 C40 1.387(7) . ?
N7 C33 1.459(7) . ?
N7 C39 1.474(7) . ?
N8 C40 1.399(7) . ?
N8 C41 1.402(6) . ?
N8 H8 0.8600 . ?
C1 C20 1.392(7) . ?
C1 C2 1.449(6) . ?
C2 C3 1.338(7) . ?
C2 H2 0.9300 . ?
C3 C4 1.434(6) . ?
C3 H3 0.9300 . ?
C4 C5 1.387(7) . ?
C5 C6 1.417(6) . ?
C5 C47 1.493(7) . ?
C6 C7 1.425(7) . ?
C7 C8 1.363(7) . ?
C7 H7 0.9300 . ?
C8 C9 1.448(7) . ?
C8 H8A 0.9300 . ?
C9 C10 1.408(6) . ?
C10 C11 1.390(7) . ?
C10 C46 1.503(6) . ?
C11 C12 1.446(6) . ?
C12 C13 1.348(7) . ?
C12 H12 0.9300 . ?
C13 C14 1.451(6) . ?
C13 H13 0.9300 . ?
C14 C15 1.389(7) . ?
C15 C16 1.419(6) . ?
C15 C55 1.518(6) . ?
C16 C17 1.440(7) . ?
C17 C18 1.362(7) . ?
C17 H17 0.9300 . ?
C18 C19 1.434(7) . ?
C18 H18 0.9300 . ?
C19 C20 1.417(6) . ?
C20 C21 1.513(7) . ?
C21 C22 1.398(7) . ?
C21 C26 1.404(7) . ?
C22 C23 1.388(7) . ?
C22 H22 0.9300 . ?
C23 C24 1.367(8) . ?
C23 H23 0.9300 . ?
C24 C25 1.391(8) . ?
C24 H24 0.9300 . ?
C25 C26 1.418(7) . ?
C25 H25 0.9300 . ?
C28 C29 1.489(7) . ?
C28 H28A 0.9700 . ?
C28 H28B 0.9700 . ?
C29 H29A 0.9700 . ?
C29 H29B 0.9700 . ?
C30 C31 1.511(8) . ?
C30 H30A 0.9700 . ?
C30 H30B 0.9700 . ?
C31 H31A 0.9700 . ?
C31 H31B 0.9700 . ?
C32 C33 1.523(7) . ?
C32 H32A 0.9700 . ?
C32 H32B 0.9700 . ?
C33 H33A 0.9700 . ?
C33 H33B 0.9700 . ?
C34 C35 1.485(7) . ?
C34 H34A 0.9700 . ?
C34 H34B 0.9700 . ?
C35 H35A 0.9700 . ?
C35 H35B 0.9700 . ?
C36 C37 1.527(10) . ?
C36 H36A 0.9700 . ?
C36 H36B 0.9700 . ?
C37 H37A 0.9700 . ?
C37 H37B 0.9700 . ?
C38 C39 1.528(7) . ?
C38 H38A 0.9700 . ?
C38 H38B 0.9700 . ?
C39 H39A 0.9700 . ?
C39 H39B 0.9700 . ?
C41 C42 1.408(7) . ?
C41 C46 1.416(7) . ?
C42 C43 1.373(7) . ?
C42 H42 0.9300 . ?
C43 C44 1.402(8) . ?
C43 H43 0.9300 . ?
C44 C45 1.388(7) . ?
C44 H44 0.9300 . ?
C45 C46 1.406(7) . ?
C45 H45 0.9300 . ?
C47 C48 1.397(7) . ?
C47 C52 1.397(7) . ?
C48 C49 1.406(7) . ?
C48 H48 0.9300 . ?
C49 C50 1.388(7) . ?
C50 C51 1.384(7) . ?
C50 H50 0.9300 . ?
C51 C52 1.395(7) . ?
C52 H52 0.9300 . ?
C53 H53A 0.9600 . ?
C53 H53B 0.9600 . ?
C53 H53C 0.9600 . ?
C54 H54A 0.9600 . ?
C54 H54B 0.9600 . ?
C54 H54C 0.9600 . ?
C55 C60 1.378(7) . ?
C55 C56 1.387(7) . ?
C56 C57 1.406(7) . ?
C56 H56 0.9300 . ?
C57 C58 1.390(7) . ?
C58 C59 1.396(7) . ?
C58 H58 0.9300 . ?
C59 C60 1.387(7) . ?
C60 H60 0.9300 . ?
C61 H61A 0.9600 . ?
C61 H61B 0.9600 . ?
C61 H61C 0.9600 . ?
C62 H62A 0.9600 . ?
C62 H62B 0.9600 . ?
C62 H62C 0.9600 . ?

loop_
_geom_torsion_atom_site_label_1
_geom_torsion_atom_site_label_2
_geom_torsion_atom_site_label_3
_geom_torsion_atom_site_label_4
_geom_torsion
_geom_torsion_site_symmetry_1
_geom_torsion_site_symmetry_2
_geom_torsion_site_symmetry_3
_geom_torsion_site_symmetry_4
_geom_torsion_publ_flag
N2 Pb1 N1 C1 -164.2(4) . . . . ?
N3 Pb1 N1 C1 -100.1(4) . . . . ?
N4 Pb1 N1 C1 -36.3(4) . . . . ?
N2 Pb1 N1 C4 33.0(4) . . . . ?
N3 Pb1 N1 C4 97.1(4) . . . . ?
N4 Pb1 N1 C4 160.9(4) . . . . ?
N3 Pb1 N2 C9 41.7(4) . . . . ?
N4 Pb1 N2 C9 104.3(4) . . . . ?
N1 Pb1 N2 C9 168.0(4) . . . . ?
N3 Pb1 N2 C6 -164.9(4) . . . . ?
N4 Pb1 N2 C6 -102.3(4) . . . . ?
N1 Pb1 N2 C6 -38.6(4) . . . . ?
N2 Pb1 N3 C11 -39.9(3) . . . . ?
N4 Pb1 N3 C11 -168.3(4) . . . . ?
N1 Pb1 N3 C11 -104.0(4) . . . . ?
N2 Pb1 N3 C14 165.2(4) . . . . ?
N4 Pb1 N3 C14 36.8(4) . . . . ?
N1 Pb1 N3 C14 101.0(4) . . . . ?
N2 Pb1 N4 C19 104.1(4) . . . . ?
N3 Pb1 N4 C19 166.9(4) . . . . ?
N1 Pb1 N4 C19 40.5(4) . . . . ?
N2 Pb1 N4 C16 -101.9(4) . . . . ?
N3 Pb1 N4 C16 -39.1(4) . . . . ?
N1 Pb1 N4 C16 -165.5(4) . . . . ?
C4 N1 C1 C20 -172.0(5) . . . . ?
Pb1 N1 C1 C20 22.7(7) . . . . ?
C4 N1 C1 C2 1.4(5) . . . . ?
Pb1 N1 C1 C2 -163.9(3) . . . . ?
N1 C1 C2 C3 -1.5(5) . . . . ?
C20 C1 C2 C3 172.1(5) . . . . ?
C1 C2 C3 C4 1.1(5) . . . . ?
C1 N1 C4 C5 174.9(5) . . . . ?
Pb1 N1 C4 C5 -20.0(7) . . . . ?
C1 N1 C4 C3 -0.7(5) . . . . ?
Pb1 N1 C4 C3 164.4(3) . . . . ?
C2 C3 C4 N1 -0.3(5) . . . . ?
C2 C3 C4 C5 -176.0(5) . . . . ?
N1 C4 C5 C6 -7.3(8) . . . . ?
C3 C4 C5 C6 167.6(5) . . . . ?
N1 C4 C5 C47 -178.9(5) . . . . ?
C3 C4 C5 C47 -4.0(7) . . . . ?
C9 N2 C6 C5 -171.0(5) . . . . ?
Pb1 N2 C6 C5 31.9(7) . . . . ?
C9 N2 C6 C7 2.8(6) . . . . ?
Pb1 N2 C6 C7 -154.3(3) . . . . ?
C4 C5 C6 N2 1.0(8) . . . . ?
C47 C5 C6 N2 172.8(5) . . . . ?
C4 C5 C6 C7 -171.9(5) . . . . ?
C47 C5 C6 C7 -0.1(7) . . . . ?
N2 C6 C7 C8 -1.6(6) . . . . ?
C5 C6 C7 C8 172.3(5) . . . . ?
C6 C7 C8 C9 -0.3(6) . . . . ?
C6 N2 C9 C10 171.2(5) . . . . ?
Pb1 N2 C9 C10 -31.2(6) . . . . ?
C6 N2 C9 C8 -3.0(5) . . . . ?
Pb1 N2 C9 C8 154.6(3) . . . . ?
C7 C8 C9 N2 2.1(6) . . . . ?
C7 C8 C9 C10 -172.2(5) . . . . ?
N2 C9 C10 C11 -3.7(8) . . . . ?
C8 C9 C10 C11 169.6(5) . . . . ?
N2 C9 C10 C46 -176.0(4) . . . . ?
C8 C9 C10 C46 -2.7(7) . . . . ?
C14 N3 C11 C10 -173.4(5) . . . . ?
Pb1 N3 C11 C10 27.6(6) . . . . ?
C14 N3 C11 C12 1.6(5) . . . . ?
Pb1 N3 C11 C12 -157.4(3) . . . . ?
C9 C10 C11 N3 5.5(8) . . . . ?
C46 C10 C11 N3 177.6(4) . . . . ?
C9 C10 C11 C12 -168.7(5) . . . . ?
C46 C10 C11 C12 3.4(7) . . . . ?
N3 C11 C12 C13 -1.2(6) . . . . ?
C10 C11 C12 C13 173.9(5) . . . . ?
C11 C12 C13 C14 0.3(6) . . . . ?
C11 N3 C14 C15 175.9(5) . . . . ?
Pb1 N3 C14 C15 -25.8(7) . . . . ?
C11 N3 C14 C13 -1.4(5) . . . . ?
Pb1 N3 C14 C13 157.0(3) . . . . ?
C12 C13 C14 N3 0.6(6) . . . . ?
C12 C13 C14 C15 -176.7(5) . . . . ?
N3 C14 C15 C16 -3.8(8) . . . . ?
C13 C14 C15 C16 173.0(5) . . . . ?
N3 C14 C15 C55 -177.7(4) . . . . ?
C13 C14 C15 C55 -0.8(7) . . . . ?
C19 N4 C16 C15 -171.4(5) . . . . ?
Pb1 N4 C16 C15 31.1(7) . . . . ?
C19 N4 C16 C17 1.8(6) . . . . ?
Pb1 N4 C16 C17 -155.7(3) . . . . ?
C14 C15 C16 N4 0.8(8) . . . . ?
C55 C15 C16 N4 174.9(5) . . . . ?
C14 C15 C16 C17 -171.4(5) . . . . ?
C55 C15 C16 C17 2.7(7) . . . . ?
N4 C16 C17 C18 -0.4(6) . . . . ?
C15 C16 C17 C18 172.9(5) . . . . ?
C16 C17 C18 C19 -1.0(6) . . . . ?
C16 N4 C19 C20 169.9(5) . . . . ?
Pb1 N4 C19 C20 -32.2(7) . . . . ?
C16 N4 C19 C18 -2.4(6) . . . . ?
Pb1 N4 C19 C18 155.4(3) . . . . ?
C17 C18 C19 N4 2.2(6) . . . . ?
C17 C18 C19 C20 -170.3(5) . . . . ?
N1 C1 C20 C19 7.6(8) . . . . ?
C2 C1 C20 C19 -164.8(5) . . . . ?
N1 C1 C20 C21 178.3(5) . . . . ?
C2 C1 C20 C21 5.9(7) . . . . ?
N4 C19 C20 C1 -2.4(8) . . . . ?
C18 C19 C20 C1 168.9(5) . . . . ?
N4 C19 C20 C21 -173.3(5) . . . . ?
C18 C19 C20 C21 -2.0(7) . . . . ?
C1 C20 C21 C22 98.4(6) . . . . ?
C19 C20 C21 C22 -89.9(6) . . . . ?
C1 C20 C21 C26 -85.1(6) . . . . ?
C19 C20 C21 C26 86.6(6) . . . . ?
C26 C21 C22 C23 -3.3(8) . . . . ?
C20 C21 C22 C23 173.2(5) . . . . ?
C21 C22 C23 C24 1.1(9) . . . . ?
C22 C23 C24 C25 0.8(9) . . . . ?
C23 C24 C25 C26 -0.5(8) . . . . ?
C27 N5 C26 C21 -169.1(5) . . . . ?
C27 N5 C26 C25 14.6(8) . . . . ?
C22 C21 C26 N5 -172.9(5) . . . . ?
C20 C21 C26 N5 10.6(7) . . . . ?
C22 C21 C26 C25 3.6(7) . . . . ?
C20 C21 C26 C25 -172.9(4) . . . . ?
C24 C25 C26 N5 174.6(5) . . . . ?
C24 C25 C26 C21 -1.7(7) . . . . ?
C34 N6 C27 O1 5.4(7) . . . . ?
C28 N6 C27 O1 -160.7(5) . . . . ?
C34 N6 C27 N5 -174.6(4) . . . . ?
C28 N6 C27 N5 19.2(6) . . . . ?
C26 N5 C27 O1 21.5(8) . . . . ?
C26 N5 C27 N6 -158.5(5) . . . . ?
C27 N6 C28 C29 -99.4(6) . . . . ?
C34 N6 C28 C29 94.5(5) . . . . ?
C30 O2 C29 C28 -135.7(5) . . . . ?
N6 C28 C29 O2 61.9(6) . . . . ?
C29 O2 C30 C31 -65.7(6) . . . . ?
C32 O3 C31 C30 -68.2(6) . . . . ?
O2 C30 C31 O3 -174.0(4) . . . . ?
C31 O3 C32 C33 -135.0(5) . . . . ?
C40 N7 C33 C32 -98.8(5) . . . . ?
C39 N7 C33 C32 99.3(5) . . . . ?
O3 C32 C33 N7 66.6(6) . . . . ?
C27 N6 C34 C35 102.8(6) . . . . ?
C28 N6 C34 C35 -90.5(6) . . . . ?
C36 O4 C35 C34 -175.2(5) . . . . ?
N6 C34 C35 O4 74.0(6) . . . . ?
C35 O4 C36 C37 -178.9(5) . . . . ?
C38 O5 C37 C36 176.7(5) . . . . ?
O4 C36 C37 O5 -142.9(6) . . . . ?
C37 O5 C38 C39 -174.3(5) . . . . ?
C40 N7 C39 C38 104.5(5) . . . . ?
C33 N7 C39 C38 -92.6(6) . . . . ?
O5 C38 C39 N7 70.6(6) . . . . ?
C33 N7 C40 O6 -160.3(5) . . . . ?
C39 N7 C40 O6 1.8(7) . . . . ?
C33 N7 C40 N8 19.0(6) . . . . ?
C39 N7 C40 N8 -179.0(4) . . . . ?
C41 N8 C40 O6 16.6(7) . . . . ?
C41 N8 C40 N7 -162.7(4) . . . . ?
C40 N8 C41 C42 25.0(7) . . . . ?
C40 N8 C41 C46 -157.7(5) . . . . ?
N8 C41 C42 C43 177.1(5) . . . . ?
C46 C41 C42 C43 -0.1(7) . . . . ?
C41 C42 C43 C44 0.3(8) . . . . ?
C42 C43 C44 C45 -0.1(8) . . . . ?
C43 C44 C45 C46 -0.3(8) . . . . ?
C44 C45 C46 C41 0.5(8) . . . . ?
C44 C45 C46 C10 176.2(5) . . . . ?
N8 C41 C46 C45 -177.7(4) . . . . ?
C42 C41 C46 C45 -0.3(7) . . . . ?
N8 C41 C46 C10 6.7(7) . . . . ?
C42 C41 C46 C10 -175.9(4) . . . . ?
C11 C10 C46 C45 105.8(6) . . . . ?
C9 C10 C46 C45 -81.2(6) . . . . ?
C11 C10 C46 C41 -78.6(6) . . . . ?
C9 C10 C46 C41 94.4(6) . . . . ?
C4 C5 C47 C48 -86.0(6) . . . . ?
C6 C5 C47 C48 101.5(6) . . . . ?
C4 C5 C47 C52 95.9(6) . . . . ?
C6 C5 C47 C52 -76.7(6) . . . . ?
C52 C47 C48 C49 1.9(8) . . . . ?
C5 C47 C48 C49 -176.3(5) . . . . ?
C53 O7 C49 C50 9.1(9) . . . . ?
C53 O7 C49 C48 -170.2(5) . . . . ?
C47 C48 C49 O7 178.3(5) . . . . ?
C47 C48 C49 C50 -0.9(8) . . . . ?
O7 C49 C50 C51 -179.5(5) . . . . ?
C48 C49 C50 C51 -0.3(8) . . . . ?
C54 O8 C51 C50 2.4(8) . . . . ?
C54 O8 C51 C52 -177.9(5) . . . . ?
C49 C50 C51 O8 -179.7(5) . . . . ?
C49 C50 C51 C52 0.5(8) . . . . ?
O8 C51 C52 C47 -179.3(4) . . . . ?
C50 C51 C52 C47 0.4(8) . . . . ?
C48 C47 C52 C51 -1.7(7) . . . . ?
C5 C47 C52 C51 176.5(5) . . . . ?
C14 C15 C55 C60 -115.6(5) . . . . ?
C16 C15 C55 C60 69.9(6) . . . . ?
C14 C15 C55 C56 68.2(6) . . . . ?
C16 C15 C55 C56 -106.3(5) . . . . ?
C60 C55 C56 C57 -1.8(8) . . . . ?
C15 C55 C56 C57 174.3(5) . . . . ?
C61 O9 C57 C58 -12.1(8) . . . . ?
C61 O9 C57 C56 168.1(5) . . . . ?
C55 C56 C57 O9 -177.8(5) . . . . ?
C55 C56 C57 C58 2.4(8) . . . . ?
O9 C57 C58 C59 179.7(5) . . . . ?
C56 C57 C58 C59 -0.4(8) . . . . ?
C62 O10 C59 C60 176.7(5) . . . . ?
C62 O10 C59 C58 -5.6(7) . . . . ?
C57 C58 C59 O10 -179.7(5) . . . . ?
C57 C58 C59 C60 -2.1(8) . . . . ?
C56 C55 C60 C59 -0.6(7) . . . . ?
C15 C55 C60 C59 -176.7(4) . . . . ?
O10 C59 C60 C55 -179.6(4) . . . . ?
C58 C59 C60 C55 2.7(7) . . . . ?
